data_2020902
loop_
_publ_author_name
'Schroeder, Zachary W.'
'Hiscock, L. K.'
'Dawe, Louise Nicole'

_publ_section_title
;
 Copper(II)- and gold(III)-mediated cyclization of a thiourea to a
 substituted 2-aminobenzothiazole
;
_journal_coeditor_code YF3126
_journal_issue 11
_journal_name_full 'Acta Crystallographica Section C'
_journal_page_first 905
_journal_page_last 910
_journal_paper_doi 10.1107/S205322961701381X
_journal_volume 73
_journal_year 2017
_chemical_formula_iupac '(C13 H12 N3 O S)2 [Au Cl2] Cl, H2 O'
_chemical_formula_moiety '2(C13 H12 N3 O S +), Au Cl2 -, Cl -, H2 O'
_chemical_formula_sum 'C26 H26 Au Cl3 N6 O3 S2'
_chemical_formula_weight 837.96
_chemical_name_systematic
;
Bis{2-[(5-methoxy-1,3-benzothiazol-2-yl)amino]pyridin-1-ium}
dichloridogold(I) chloride monohydrate
;
_space_group_crystal_system triclinic
_space_group_IT_number 2
_space_group_name_Hall '-P 1'
_space_group_name_H-M_alt 'P -1'
_symmetry_space_group_name_Hall '-P 1'
_symmetry_space_group_name_H-M 'P -1'
_atom_sites_solution_hydrogens mixed
_atom_sites_solution_primary dual
_audit_creation_method
;
<i>OLEX2</i> 1.2
(compiled 2017.03.28 svn.r3405 for OlexSys, GUI svn.r5337)
;
_cell_angle_alpha 111.8670(10)
_cell_angle_beta 97.2710(10)
_cell_angle_gamma 99.7550(10)
_cell_formula_units_Z 2
_cell_length_a 10.00520(10)
_cell_length_b 12.5940(2)
_cell_length_c 12.94120(10)
_cell_measurement_reflns_used 104589
_cell_measurement_temperature 110(2)
_cell_measurement_theta_max 50.4310
_cell_measurement_theta_min 1.9540
_cell_volume 1459.04(3)
_computing_cell_refinement
;
CrysAlis PRO (Rigaku OD, 2015)
;
_computing_data_collection
;
CrysAlis PRO (Rigaku OD, 2015)
;
_computing_data_reduction
;
CrysAlis PRO (Rigaku OD, 2015)
;
_computing_molecular_graphics
;
<i>OLEX2</i> (Dolomanov <i>et al.</i>,  2009)
;
_computing_publication_material
;
<i>OLEX2</i> (Dolomanov <i>et al.</i>,  2009)
;
_computing_structure_refinement
;
SHELXL2016 (Sheldrick, 2015b)
;
_computing_structure_solution
;
SHELXT (Sheldrick, 2015a)
;
_diffrn_ambient_temperature 110.15
_diffrn_measured_fraction_theta_full 0.999
_diffrn_measured_fraction_theta_max 0.999
_diffrn_measurement_device 'abstract diffractometer'
_diffrn_measurement_device_type 'Bruker APEXII CCD'
_diffrn_measurement_method '\w and \f scans'
_diffrn_radiation_monochromator graphite
_diffrn_radiation_type MoK\a
_diffrn_radiation_wavelength 0.71073
_diffrn_reflns_av_R_equivalents 0.0335
_diffrn_reflns_limit_h_max 12
_diffrn_reflns_limit_h_min -12
_diffrn_reflns_limit_k_max 15
_diffrn_reflns_limit_k_min -15
_diffrn_reflns_limit_l_max 16
_diffrn_reflns_limit_l_min -16
_diffrn_reflns_number 85384
_diffrn_reflns_theta_full 25.242
_diffrn_reflns_theta_max 26.371
_diffrn_reflns_theta_min 2.111
_exptl_absorpt_coefficient_mu 5.501
_exptl_absorpt_correction_T_max 1.00000
_exptl_absorpt_correction_T_min 0.47340
_exptl_absorpt_correction_type multi-scan
_exptl_absorpt_process_details
;
(CrysAlis PRO; Rigaku OD, 2015)
;
_exptl_crystal_colour colorless
_exptl_crystal_density_diffrn 1.907
_exptl_crystal_description prism
_exptl_crystal_F_000 820
_exptl_crystal_size_max 0.310
_exptl_crystal_size_mid 0.114
_exptl_crystal_size_min 0.102
_refine_diff_density_max 0.759
_refine_diff_density_min -0.852
_refine_ls_extinction_method none
_refine_ls_goodness_of_fit_ref 1.209
_refine_ls_hydrogen_treatment mixed
_refine_ls_matrix_type full
_refine_ls_number_parameters 396
_refine_ls_number_reflns 5973
_refine_ls_number_restraints 5
_refine_ls_restrained_S_all 1.208
_refine_ls_R_factor_all 0.0185
_refine_ls_R_factor_gt 0.0182
_refine_ls_shift/su_max 0.004
_refine_ls_shift/su_mean 0.000
_refine_ls_structure_factor_coef Fsqd
_refine_ls_weighting_details 'w=1/[\s^2^(Fo^2^)+(0.0122P)^2^+2.4258P] where P=(Fo^2^+2Fc^2^)/3'
_refine_ls_weighting_scheme calc
_refine_ls_wR_factor_gt 0.0408
_refine_ls_wR_factor_ref 0.0408
_reflns_number_gt 5961
_reflns_number_total 5973
_reflns_threshold_expression 'I > 2\s(I)'
_cod_data_source_file yf3126sup1.cif
_cod_data_source_block b18056
_cod_original_cell_volume 1459.03(3)
_cod_database_code 2020902
_shelx_space_group_comment
;
The symmetry employed for this shelxl refinement is uniquely defined
by the following loop, which should always be used as a source of
symmetry information in preference to the above space-group names.
They are only intended as comments.
;

loop_
_space_group_symop_operation_xyz
'x, y, z'
'-x, -y, -z'

loop_
_atom_site_type_symbol
_atom_site_label
_atom_site_fract_x
_atom_site_fract_y
_atom_site_fract_z
_atom_site_U_iso_or_equiv
_atom_site_adp_type
_atom_site_calc_flag
_atom_site_occupancy
S S2 0.41939(6) 0.75769(5) 0.72552(5) 0.01731(12) Uani d 1
O O2 0.69431(19) 0.54362(16) 0.99756(15) 0.0200(4) Uani d 1
N N4 0.6790(2) 0.59876(18) 0.46614(18) 0.0151(4) Uani d 1
H H4 0.685(3) 0.588(3) 0.524(2) 0.026(9) Uiso d 1
N N5 0.5244(2) 0.71619(19) 0.53596(18) 0.0166(4) Uani d 1
H H5 0.475(3) 0.762(2) 0.527(3) 0.030(9) Uiso d 1
N N6 0.6055(2) 0.63748(18) 0.66463(17) 0.0162(4) Uani d 1
C C14 0.7519(3) 0.5493(2) 0.3865(2) 0.0188(5) Uani d 1
H H14 0.809858 0.500715 0.398392 0.023 Uiso calc 1
C C15 0.7421(3) 0.5692(2) 0.2899(2) 0.0203(5) Uani d 1
H H15 0.792297 0.534357 0.233677 0.024 Uiso calc 1
C C16 0.6570(3) 0.6418(2) 0.2745(2) 0.0192(5) Uani d 1
H H16 0.650252 0.657322 0.207853 0.023 Uiso calc 1
C C17 0.5831(3) 0.6909(2) 0.3550(2) 0.0176(5) Uani d 1
H H17 0.524868 0.739685 0.344054 0.021 Uiso calc 1
C C18 0.5944(2) 0.6682(2) 0.4532(2) 0.0147(5) Uani d 1
C C19 0.5267(2) 0.6976(2) 0.6343(2) 0.0151(5) Uani d 1
C C20 0.5867(2) 0.6376(2) 0.7700(2) 0.0154(5) Uani d 1
C C21 0.6560(2) 0.5815(2) 0.8265(2) 0.0158(5) Uani d 1
H H21 0.719188 0.537189 0.793601 0.019 Uiso calc 1
C C22 0.6301(2) 0.5923(2) 0.9322(2) 0.0162(5) Uani d 1
C C23 0.5347(3) 0.6558(2) 0.9798(2) 0.0169(5) Uani d 1
H H23 0.518375 0.661493 1.052217 0.020 Uiso calc 1
C C24 0.4644(3) 0.7100(2) 0.9233(2) 0.0180(5) Uani d 1
H H24 0.399545 0.752526 0.955570 0.022 Uiso calc 1
C C25 0.4912(2) 0.7005(2) 0.8175(2) 0.0149(5) Uani d 1
C C26 0.7772(3) 0.4653(3) 0.9462(2) 0.0249(6) Uani d 1
H H26A 0.721112 0.401457 0.875988 0.037 Uiso calc 1
H H26B 0.811827 0.432201 0.998916 0.037 Uiso calc 1
H H26C 0.855757 0.508348 0.928260 0.037 Uiso calc 1
S S1 0.67232(6) 1.00715(5) 0.96345(5) 0.01600(12) Uani d 1
O O1 0.93392(19) 0.79817(16) 1.24720(14) 0.0197(4) Uani d 1
N N1 0.9505(2) 0.85301(18) 0.71852(18) 0.0162(4) Uani d 1
H H1 0.960(3) 0.849(3) 0.779(2) 0.025(8) Uiso d 1
N N2 0.7788(2) 0.95630(18) 0.77372(17) 0.0158(4) Uani d 1
H H2 0.723(3) 0.993(3) 0.755(3) 0.041(10) Uiso d 1
N N3 0.8627(2) 0.88981(18) 0.91125(17) 0.0149(4) Uani d 1
C C1 1.0317(3) 0.8078(2) 0.6446(2) 0.0195(5) Uani d 1
H H1A 1.097152 0.768019 0.663529 0.023 Uiso calc 1
C C2 1.0195(3) 0.8194(2) 0.5435(2) 0.0219(5) Uani d 1
H H2A 1.075907 0.787838 0.491432 0.026 Uiso calc 1
C C3 0.9224(3) 0.8786(2) 0.5176(2) 0.0204(5) Uani d 1
H H3 0.911822 0.886335 0.446918 0.024 Uiso calc 1
C C4 0.8424(3) 0.9256(2) 0.5936(2) 0.0182(5) Uani d 1
H H4A 0.777686 0.966903 0.576547 0.022 Uiso calc 1
C C5 0.8574(2) 0.9118(2) 0.6971(2) 0.0155(5) Uani d 1
C C6 0.7823(2) 0.9451(2) 0.8760(2) 0.0140(5) Uani d 1
C C7 0.8413(2) 0.8923(2) 1.0163(2) 0.0143(5) Uani d 1
C C8 0.9101(2) 0.8387(2) 1.0766(2) 0.0148(5) Uani d 1
H H8 0.978627 0.798434 1.048471 0.018 Uiso calc 1
C C9 0.8748(3) 0.8464(2) 1.1788(2) 0.0161(5) Uani d 1
C C10 0.7728(3) 0.9049(2) 1.2202(2) 0.0177(5) Uani d 1
H H10 0.750185 0.907910 1.290212 0.021 Uiso calc 1
C C11 0.7047(3) 0.9584(2) 1.1609(2) 0.0179(5) Uani d 1
H H11 0.635812 0.998071 1.189050 0.021 Uiso calc 1
C C12 0.7408(2) 0.9520(2) 1.0584(2) 0.0146(5) Uani d 1
C C13 1.0300(3) 0.7290(2) 1.2054(2) 0.0228(5) Uani d 1
H H13A 0.984946 0.664647 1.131747 0.034 Uiso calc 1
H H13B 1.060746 0.696365 1.259637 0.034 Uiso calc 1
H H13C 1.110250 0.778632 1.196026 0.034 Uiso calc 1
Au Au1 0.95986(2) 0.55935(2) 0.71308(2) 0.01682(3) Uani d 1
Cl Cl1 1.11166(7) 0.70866(6) 0.86031(6) 0.02465(13) Uani d 1
Cl Cl2 0.80710(7) 0.41058(6) 0.56663(6) 0.02767(14) Uani d 1
O O3 0.3768(2) 0.87843(19) 0.5227(2) 0.0272(4) Uani d 1
H H3A 0.425(4) 0.938(3) 0.566(3) 0.037(11) Uiso d 1
H H3B 0.380(4) 0.885(4) 0.465(3) 0.053(13) Uiso d 1
Cl Cl3 0.58921(7) 1.10213(6) 0.71166(6) 0.02530(14) Uani d 1

loop_
_atom_site_aniso_label
_atom_site_aniso_U_11
_atom_site_aniso_U_22
_atom_site_aniso_U_33
_atom_site_aniso_U_12
_atom_site_aniso_U_13
_atom_site_aniso_U_23
S2 0.0189(3) 0.0197(3) 0.0165(3) 0.0097(2) 0.0050(2) 0.0082(2)
O2 0.0229(9) 0.0241(9) 0.0196(9) 0.0095(8) 0.0066(7) 0.0135(8)
N4 0.0166(10) 0.0163(10) 0.0163(10) 0.0052(8) 0.0042(8) 0.0099(8)
N5 0.0184(10) 0.0189(10) 0.0182(10) 0.0090(8) 0.0051(8) 0.0113(9)
N6 0.0172(10) 0.0193(10) 0.0150(10) 0.0059(8) 0.0044(8) 0.0091(8)
C14 0.0179(12) 0.0181(12) 0.0214(13) 0.0056(10) 0.0050(10) 0.0080(10)
C15 0.0219(13) 0.0198(12) 0.0187(12) 0.0054(10) 0.0069(10) 0.0061(10)
C16 0.0213(13) 0.0181(12) 0.0168(12) 0.0013(10) 0.0019(10) 0.0074(10)
C17 0.0189(12) 0.0182(12) 0.0170(12) 0.0045(10) 0.0012(10) 0.0093(10)
C18 0.0133(11) 0.0129(11) 0.0173(12) 0.0018(9) 0.0022(9) 0.0064(9)
C19 0.0142(11) 0.0149(11) 0.0175(12) 0.0036(9) 0.0033(9) 0.0080(10)
C20 0.0142(11) 0.0154(11) 0.0151(11) 0.0001(9) 0.0018(9) 0.0063(9)
C21 0.0146(11) 0.0182(12) 0.0180(12) 0.0049(9) 0.0047(9) 0.0104(10)
C22 0.0153(11) 0.0149(11) 0.0187(12) 0.0005(9) 0.0016(9) 0.0089(10)
C23 0.0167(12) 0.0183(12) 0.0150(11) 0.0018(9) 0.0043(9) 0.0066(10)
C24 0.0172(12) 0.0188(12) 0.0178(12) 0.0046(10) 0.0054(10) 0.0064(10)
C25 0.0137(11) 0.0140(11) 0.0173(12) 0.0035(9) 0.0024(9) 0.0068(9)
C26 0.0271(14) 0.0308(15) 0.0249(14) 0.0147(12) 0.0070(11) 0.0162(12)
S1 0.0184(3) 0.0168(3) 0.0156(3) 0.0082(2) 0.0054(2) 0.0073(2)
O1 0.0275(10) 0.0230(9) 0.0139(8) 0.0104(8) 0.0053(7) 0.0108(7)
N1 0.0191(10) 0.0169(10) 0.0148(10) 0.0046(8) 0.0040(8) 0.0086(9)
N2 0.0180(10) 0.0185(10) 0.0160(10) 0.0078(8) 0.0051(8) 0.0104(8)
N3 0.0169(10) 0.0155(10) 0.0144(10) 0.0039(8) 0.0041(8) 0.0081(8)
C1 0.0207(13) 0.0183(12) 0.0217(13) 0.0058(10) 0.0083(10) 0.0088(10)
C2 0.0269(14) 0.0206(13) 0.0181(12) 0.0048(11) 0.0099(11) 0.0065(10)
C3 0.0241(13) 0.0212(13) 0.0149(12) -0.0002(10) 0.0039(10) 0.0087(10)
C4 0.0195(12) 0.0189(12) 0.0172(12) 0.0030(10) 0.0019(10) 0.0095(10)
C5 0.0159(11) 0.0140(11) 0.0153(11) 0.0004(9) 0.0017(9) 0.0061(9)
C6 0.0124(11) 0.0136(11) 0.0154(11) 0.0016(9) 0.0030(9) 0.0060(9)
C7 0.0150(11) 0.0135(11) 0.0122(11) 0.0005(9) 0.0021(9) 0.0040(9)
C8 0.0158(11) 0.0154(11) 0.0153(11) 0.0048(9) 0.0046(9) 0.0076(9)
C9 0.0182(12) 0.0146(11) 0.0147(11) 0.0021(9) 0.0015(9) 0.0063(9)
C10 0.0218(13) 0.0179(12) 0.0130(11) 0.0036(10) 0.0066(10) 0.0053(10)
C11 0.0197(12) 0.0161(12) 0.0167(12) 0.0053(10) 0.0059(10) 0.0043(10)
C12 0.0156(11) 0.0122(11) 0.0145(11) 0.0025(9) 0.0017(9) 0.0044(9)
C13 0.0249(13) 0.0271(14) 0.0240(13) 0.0124(11) 0.0062(11) 0.0158(11)
Au1 0.01572(5) 0.01910(5) 0.01926(5) 0.00721(4) 0.00532(4) 0.00985(4)
Cl1 0.0202(3) 0.0280(3) 0.0226(3) 0.0066(3) 0.0017(2) 0.0073(3)
Cl2 0.0290(3) 0.0211(3) 0.0284(3) 0.0057(3) -0.0016(3) 0.0074(3)
O3 0.0301(11) 0.0249(11) 0.0333(12) 0.0103(9) 0.0100(10) 0.0163(10)
Cl3 0.0242(3) 0.0298(3) 0.0319(3) 0.0131(3) 0.0070(3) 0.0202(3)

loop_
_atom_type_symbol
_atom_type_description
_atom_type_scat_dispersion_real
_atom_type_scat_dispersion_imag
_atom_type_scat_source
C C 0.0033 0.0016 'International Tables Vol C Tables 4.2.6.8 and 6.1.1.4'
H H 0.0000 0.0000 'International Tables Vol C Tables 4.2.6.8 and 6.1.1.4'
Au Au -2.0133 8.8022 'International Tables Vol C Tables 4.2.6.8 and 6.1.1.4'
Cl Cl 0.1484 0.1585 'International Tables Vol C Tables 4.2.6.8 and 6.1.1.4'
N N 0.0061 0.0033 'International Tables Vol C Tables 4.2.6.8 and 6.1.1.4'
O O 0.0106 0.0060 'International Tables Vol C Tables 4.2.6.8 and 6.1.1.4'
S S 0.1246 0.1234 'International Tables Vol C Tables 4.2.6.8 and 6.1.1.4'

loop_
_geom_angle_atom_site_label_1
_geom_angle_atom_site_label_2
_geom_angle_atom_site_label_3
_geom_angle
_geom_angle_publ_flag
C25 S2 C19 88.15(11) ?
C22 O2 C26 117.14(19) ?
C14 N4 H4 121(2) ?
C18 N4 H4 117(2) ?
C18 N4 C14 122.3(2) ?
C18 N5 H5 118(2) ?
C18 N5 C19 125.7(2) ?
C19 N5 H5 117(2) ?
C19 N6 C20 109.9(2) ?
N4 C14 H14 119.9 ?
C15 C14 N4 120.2(2) ?
C15 C14 H14 119.9 ?
C14 C15 H15 120.6 ?
C14 C15 C16 118.9(2) ?
C16 C15 H15 120.6 ?
C15 C16 H16 119.7 ?
C17 C16 C15 120.6(2) ?
C17 C16 H16 119.7 ?
C16 C17 H17 120.4 ?
C16 C17 C18 119.3(2) ?
C18 C17 H17 120.4 ?
N4 C18 N5 119.9(2) ?
N4 C18 C17 118.7(2) ?
N5 C18 C17 121.3(2) ?
N5 C19 S2 119.11(18) ?
N6 C19 S2 117.11(18) ?
N6 C19 N5 123.8(2) ?
N6 C20 C25 114.7(2) ?
C21 C20 N6 124.3(2) ?
C21 C20 C25 120.9(2) ?
C20 C21 H21 121.0 ?
C22 C21 C20 117.9(2) ?
C22 C21 H21 121.0 ?
O2 C22 C21 123.5(2) ?
O2 C22 C23 115.5(2) ?
C21 C22 C23 121.0(2) ?
C22 C23 H23 119.4 ?
C24 C23 C22 121.2(2) ?
C24 C23 H23 119.4 ?
C23 C24 H24 121.0 ?
C23 C24 C25 118.1(2) ?
C25 C24 H24 121.0 ?
C20 C25 S2 110.04(18) ?
C24 C25 S2 129.11(19) ?
C24 C25 C20 120.9(2) ?
O2 C26 H26A 109.5 ?
O2 C26 H26B 109.5 ?
O2 C26 H26C 109.5 ?
H26A C26 H26B 109.5 ?
H26A C26 H26C 109.5 ?
H26B C26 H26C 109.5 ?
C12 S1 C6 87.80(11) ?
C9 O1 C13 117.33(19) ?
C1 N1 H1 120(2) ?
C5 N1 H1 117(2) ?
C5 N1 C1 122.5(2) ?
C5 N2 H2 115(2) ?
C5 N2 C6 125.4(2) ?
C6 N2 H2 119(2) ?
C6 N3 C7 110.1(2) ?
N1 C1 H1A 119.9 ?
N1 C1 C2 120.3(2) ?
C2 C1 H1A 119.9 ?
C1 C2 H2A 120.6 ?
C1 C2 C3 118.8(2) ?
C3 C2 H2A 120.6 ?
C2 C3 H3 119.8 ?
C4 C3 C2 120.5(2) ?
C4 C3 H3 119.8 ?
C3 C4 H4A 120.4 ?
C3 C4 C5 119.2(2) ?
C5 C4 H4A 120.4 ?
N1 C5 N2 120.6(2) ?
N1 C5 C4 118.7(2) ?
N2 C5 C4 120.6(2) ?
N2 C6 S1 119.11(18) ?
N3 C6 S1 117.41(18) ?
N3 C6 N2 123.5(2) ?
N3 C7 C8 124.4(2) ?
N3 C7 C12 114.6(2) ?
C8 C7 C12 121.0(2) ?
C7 C8 H8 121.2 ?
C9 C8 C7 117.5(2) ?
C9 C8 H8 121.2 ?
O1 C9 C8 124.0(2) ?
O1 C9 C10 114.6(2) ?
C8 C9 C10 121.5(2) ?
C9 C10 H10 119.4 ?
C11 C10 C9 121.2(2) ?
C11 C10 H10 119.4 ?
C10 C11 H11 121.1 ?
C10 C11 C12 117.7(2) ?
C12 C11 H11 121.1 ?
C7 C12 S1 110.12(17) ?
C11 C12 S1 128.73(19) ?
C11 C12 C7 121.1(2) ?
O1 C13 H13A 109.5 ?
O1 C13 H13B 109.5 ?
O1 C13 H13C 109.5 ?
H13A C13 H13B 109.5 ?
H13A C13 H13C 109.5 ?
H13B C13 H13C 109.5 ?
Cl2 Au1 Cl1 179.62(3) y
H3A O3 H3B 102(4) ?

loop_
_geom_bond_atom_site_label_1
_geom_bond_atom_site_label_2
_geom_bond_distance
_geom_bond_publ_flag
S2 C19 1.747(2) ?
S2 C25 1.746(2) ?
O2 C22 1.373(3) ?
O2 C26 1.426(3) ?
N4 H4 0.81(3) ?
N4 C14 1.360(3) ?
N4 C18 1.354(3) ?
N5 H5 0.851(15) ?
N5 C18 1.361(3) ?
N5 C19 1.375(3) ?
N6 C19 1.301(3) ?
N6 C20 1.400(3) ?
C14 H14 0.9500 ?
C14 C15 1.358(4) ?
C15 H15 0.9500 ?
C15 C16 1.400(4) ?
C16 H16 0.9500 ?
C16 C17 1.372(4) ?
C17 H17 0.9500 ?
C17 C18 1.398(3) ?
C20 C21 1.392(3) ?
C20 C25 1.400(3) ?
C21 H21 0.9500 ?
C21 C22 1.386(3) ?
C22 C23 1.403(3) ?
C23 H23 0.9500 ?
C23 C24 1.378(4) ?
C24 H24 0.9500 ?
C24 C25 1.394(3) ?
C26 H26A 0.9800 ?
C26 H26B 0.9800 ?
C26 H26C 0.9800 ?
S1 C6 1.747(2) ?
S1 C12 1.745(2) ?
O1 C9 1.376(3) ?
O1 C13 1.428(3) ?
N1 H1 0.80(3) ?
N1 C1 1.359(3) ?
N1 C5 1.347(3) ?
N2 H2 0.852(15) ?
N2 C5 1.360(3) ?
N2 C6 1.379(3) ?
N3 C6 1.294(3) ?
N3 C7 1.393(3) ?
C1 H1A 0.9500 ?
C1 C2 1.363(4) ?
C2 H2A 0.9500 ?
C2 C3 1.401(4) ?
C3 H3 0.9500 ?
C3 C4 1.373(4) ?
C4 H4A 0.9500 ?
C4 C5 1.406(3) ?
C7 C8 1.397(3) ?
C7 C12 1.401(3) ?
C8 H8 0.9500 ?
C8 C9 1.385(3) ?
C9 C10 1.404(3) ?
C10 H10 0.9500 ?
C10 C11 1.383(4) ?
C11 H11 0.9500 ?
C11 C12 1.396(3) ?
C13 H13A 0.9800 ?
C13 H13B 0.9800 ?
C13 H13C 0.9800 ?
Au1 Cl1 2.2592(7) y
Au1 Cl2 2.2560(7) y
O3 H3A 0.78(3) ?
O3 H3B 0.78(3) ?

loop_
_geom_hbond_atom_site_label_D
_geom_hbond_atom_site_label_H
_geom_hbond_atom_site_label_A
_geom_hbond_site_symmetry_A
_geom_hbond_distance_DH
_geom_hbond_distance_HA
_geom_hbond_distance_DA
_geom_hbond_angle_DHA
N5 H5 O3 . 0.851(15) 1.911(16) 2.758(3) 173(3)
N2 H2 Cl3 . 0.852(15) 2.233(16) 3.084(2) 176(4)
C3 H3 O1 1_554 0.95 2.46 3.284(3) 145.0
O3 H3A Cl3 . 0.78(3) 2.39(3) 3.155(2) 171(4)
O3 H3B Cl3 2_676 0.78(3) 2.41(3) 3.188(2) 174(4)

_cod_database_fobs_code 2020902
